data_4110551
loop_
_publ_author_name
'Miguel A. Esteruelas'
'Francisco J. Fern\'andez-Alvarez'
'Montserrat Oliv\'an'
'Enrique O\~nate'

_publ_contact_author
;
  Dr. Enrique O\~nate
  Departamento de Qu\'imica Inorg\'anica - I.C.M.A.
  Universidad de Zaragoza - C.S.I.C.
  50009 Zaragoza, Spain
;
_publ_contact_author_email enriqueo@unizar.es
_publ_section_title
;
 C-H Bond Activation and Subsequent C-C Bond Formation Promoted by Osmium:
 2-Vinylpyridine-Acetylene Couplings
;
_journal_name_full 'Journal of the American Chemical Society'
_journal_page_first 4596
_journal_page_last 4597
_journal_paper_doi 10.1021/ja060901t
_journal_volume 128
_journal_year 2006
_chemical_formula_sum 'C21 H29 F3 N O5 Os P S'
_chemical_formula_weight 685.68
_chemical_name_systematic
; 
 ? 
;
_space_group_IT_number 14
_symmetry_cell_setting monoclinic
_symmetry_space_group_name_Hall '-P 2yn'
_symmetry_space_group_name_H-M 'P 1 21/n 1'
_atom_sites_solution_hydrogens geom
_atom_sites_solution_primary direct
_atom_sites_solution_secondary difmap
_audit_creation_method SHELXL-97
_cell_angle_alpha 90.00
_cell_angle_beta 103.695(2)
_cell_angle_gamma 90.00
_cell_formula_units_Z 16
_cell_length_a 18.377(2)
_cell_length_b 15.1715(17)
_cell_length_c 36.589(4)
_cell_measurement_reflns_used 1021
_cell_measurement_temperature 100(2)
_cell_measurement_theta_max 27
_cell_measurement_theta_min 2
_cell_volume 9911.2(19)
_computing_cell_refinement 'SAINT+ v. 6.02 (Bruker AXS, 1999)'
_computing_data_collection 'SMART v. 5.625 (Bruker AXS, 2000)'
_computing_data_reduction 'SAINT+ v. 6.02 (Bruker AXS, 1999)'
_computing_molecular_graphics 'XP, SHELXTL v. 6.1 (Bruker, 2000)'
_computing_publication_material 'XCIF, SHELXTL v. 6.1 (Bruker, 2000)'
_computing_structure_refinement 'SHELXL-97 (Sheldrick, 1997)'
_computing_structure_solution 'SHELXS-97 (Sheldrick, 1990)'
_diffrn_ambient_temperature 173(2)
_diffrn_detector_area_resol_mean 8.26
_diffrn_measured_fraction_theta_full 1.000
_diffrn_measured_fraction_theta_max 0.939
_diffrn_measurement_device_type 'Bruker SMART APEX CCD system'
_diffrn_measurement_method '\w rotations with narrow frames'
_diffrn_radiation_monochromator graphite
_diffrn_radiation_source 'normal-focus sealed tube'
_diffrn_radiation_type MoK\a
_diffrn_radiation_wavelength 0.71073
_diffrn_reflns_av_R_equivalents 0.0579
_diffrn_reflns_av_sigmaI/netI 0.0659
_diffrn_reflns_limit_h_max 23
_diffrn_reflns_limit_h_min -24
_diffrn_reflns_limit_k_max 20
_diffrn_reflns_limit_k_min -20
_diffrn_reflns_limit_l_max 48
_diffrn_reflns_limit_l_min -49
_diffrn_reflns_number 123210
_diffrn_reflns_theta_full 27.50
_diffrn_reflns_theta_max 29.00
_diffrn_reflns_theta_min 1.15
_diffrn_standards_decay_% 'no decay'
_exptl_absorpt_coefficient_mu 5.350
_exptl_absorpt_correction_T_max 0.516
_exptl_absorpt_correction_T_min 0.363
_exptl_absorpt_correction_type multi-scan
_exptl_absorpt_process_details
;
 Absorption correction performed with SADABS program. This is based on the
method of Blessing: Blessing, R. H., Acta Crystallogr., Sect. A 1995, 51, 33.
;
_exptl_crystal_colour colorless
_exptl_crystal_density_diffrn 1.838
_exptl_crystal_description 'irregular block'
_exptl_crystal_F_000 5376
_exptl_crystal_size_max 0.30
_exptl_crystal_size_mid 0.12
_exptl_crystal_size_min 0.10
_refine_diff_density_max 2.625
_refine_diff_density_min -1.287
_refine_diff_density_rms 0.155
_refine_ls_extinction_method none
_refine_ls_goodness_of_fit_ref 0.865
_refine_ls_hydrogen_treatment constr
_refine_ls_matrix_type full
_refine_ls_number_parameters 1209
_refine_ls_number_reflns 24738
_refine_ls_number_restraints 13
_refine_ls_restrained_S_all 0.866
_refine_ls_R_factor_all 0.0584
_refine_ls_R_factor_gt 0.0387
_refine_ls_shift/su_max 0.199
_refine_ls_shift/su_mean 0.005
_refine_ls_structure_factor_coef Fsqd
_refine_ls_weighting_details 'calc w=1/[\s^2^(Fo^2^)+(0.0481P)^2^+3.6931P] where P=(Fo^2^+2Fc^2^)/3'
_refine_ls_weighting_scheme calc
_refine_ls_wR_factor_gt 0.0835
_refine_ls_wR_factor_ref 0.0912
_reflns_number_gt 19318
_reflns_number_total 24738
_reflns_threshold_expression >2sigma(I)
_cod_data_source_file ja060901tsi20060308_121721_1.cif
_cod_data_source_block mae181as
_cod_original_cell_volume 9911.1(19)
_cod_database_code 4110551

loop_
_symmetry_equiv_pos_as_xyz
'x, y, z'
'-x+1/2, y+1/2, -z+1/2'
'-x, -y, -z'
'x-1/2, -y-1/2, z-1/2'

loop_
_atom_site_label
_atom_site_type_symbol
_atom_site_fract_x
_atom_site_fract_y
_atom_site_fract_z
_atom_site_U_iso_or_equiv
_atom_site_adp_type
_atom_site_occupancy
_atom_site_symmetry_multiplicity
_atom_site_calc_flag
_atom_site_refinement_flags
_atom_site_disorder_assembly
_atom_site_disorder_group
Os1 Os 0.609391(11) 0.698101(12) 0.199479(5) 0.01330(5) Uani 1 1 d . . .
Os2 Os 0.119807(11) 0.797375(13) 0.175733(5) 0.01523(5) Uani 1 1 d . . .
Os3 Os 0.874434(12) 0.287836(14) 0.086489(6) 0.01864(5) Uani 1 1 d . B .
Os4 Os 0.384136(12) 0.243274(13) 0.084720(6) 0.01701(5) Uani 1 1 d . . .
S1 S 0.58014(7) 0.66213(8) 0.10629(4) 0.0172(3) Uani 1 1 d . . .
S2 S 0.20001(8) 0.87221(9) 0.26078(4) 0.0200(3) Uani 1 1 d . . .
S3 S 0.78317(8) 0.33613(10) -0.00546(4) 0.0245(3) Uani 1 1 d . B .
S4 S 0.41078(9) 0.03030(10) 0.08414(4) 0.0295(3) Uani 1 1 d . . .
P1 P 0.67801(7) 0.84204(9) 0.20301(4) 0.0159(3) Uani 1 1 d . . .
P2 P 0.05907(8) 0.65290(9) 0.18300(4) 0.0173(3) Uani 1 1 d . . .
P3 P 0.93122(8) 0.14164(9) 0.07886(4) 0.0219(3) Uani 1 1 d D . .
P4 P 0.29545(8) 0.28950(9) 0.02514(4) 0.0185(3) Uani 1 1 d . . .
F1 F 0.43925(18) 0.6929(2) 0.07471(9) 0.0285(8) Uani 1 1 d . . .
F2 F 0.45750(18) 0.5717(2) 0.10593(9) 0.0296(8) Uani 1 1 d . . .
F3 F 0.4875(2) 0.5813(2) 0.05274(9) 0.0325(8) Uani 1 1 d . . .
F4 F 0.2722(2) 0.7530(3) 0.30679(10) 0.0405(9) Uani 1 1 d . . .
F5 F 0.2490(2) 0.8725(3) 0.33338(9) 0.0429(10) Uani 1 1 d . . .
F6 F 0.1607(2) 0.7786(2) 0.31326(9) 0.0346(8) Uani 1 1 d . . .
F7 F 0.8807(3) 0.3104(3) -0.04617(14) 0.0694(15) Uani 1 1 d . B .
F8 F 0.8145(3) 0.4282(3) -0.05980(12) 0.0746(16) Uani 1 1 d . B .
F9 F 0.9042(3) 0.4214(3) -0.00888(13) 0.0639(14) Uani 1 1 d . B .
F10 F 0.4354(3) -0.0387(3) 0.02280(13) 0.0626(13) Uani 1 1 d . . .
F11 F 0.3197(2) -0.0437(3) 0.02674(12) 0.0547(12) Uani 1 1 d . . .
F12 F 0.4034(3) -0.1308(2) 0.06097(13) 0.0677(14) Uani 1 1 d . . .
O1 O 0.5685(2) 0.7116(2) 0.13900(9) 0.0179(8) Uani 1 1 d . . .
O2 O 0.6226(2) 0.5833(2) 0.11591(10) 0.0224(8) Uani 1 1 d . . .
O3 O 0.5985(2) 0.7185(2) 0.07848(10) 0.0226(8) Uani 1 1 d . . .
O4 O 0.7417(2) 0.5845(2) 0.19500(11) 0.0240(8) Uani 1 1 d . . .
O5 O 0.6616(2) 0.6729(3) 0.28290(11) 0.0283(9) Uani 1 1 d . . .
O6 O 0.1787(2) 0.7963(2) 0.23492(10) 0.0204(8) Uani 1 1 d . . .
O7 O 0.2697(2) 0.9118(3) 0.25939(11) 0.0290(9) Uani 1 1 d . . .
O8 O 0.1382(2) 0.9291(2) 0.26146(11) 0.0282(9) Uani 1 1 d . . .
O9 O -0.0154(2) 0.8929(3) 0.18910(11) 0.0341(10) Uani 1 1 d . . .
O10 O 0.0473(2) 0.8097(3) 0.09351(11) 0.0274(9) Uani 1 1 d . . .
O11 O 0.8311(2) 0.2886(2) 0.02583(10) 0.0247(9) Uani 1 1 d . . .
O12 O 0.7503(3) 0.4142(3) 0.00458(11) 0.0360(11) Uani 1 1 d . . .
O13 O 0.7355(2) 0.2769(3) -0.03064(11) 0.0327(10) Uani 1 1 d . . .
O14 O 1.0110(2) 0.3862(3) 0.07671(12) 0.0378(11) Uani 1 1 d . B .
O15 O 0.9374(2) 0.2979(3) 0.16981(11) 0.0289(9) Uani 1 1 d . B .
O16 O 0.3981(2) 0.1132(2) 0.06209(11) 0.0253(9) Uani 1 1 d . . .
O17 O 0.4871(2) 0.0114(3) 0.10197(13) 0.0402(11) Uani 1 1 d . . .
O18 O 0.3550(2) 0.0151(3) 0.10427(13) 0.0374(11) Uani 1 1 d . . .
O19 O 0.2606(2) 0.1764(3) 0.11897(12) 0.0317(10) Uani 1 1 d . . .
O20 O 0.3692(2) 0.4204(3) 0.11822(11) 0.0288(9) Uani 1 1 d . . .
N1 N 0.5028(2) 0.7595(3) 0.20016(12) 0.0158(9) Uani 1 1 d . . .
N2 N 0.2217(2) 0.7367(3) 0.16776(12) 0.0169(9) Uani 1 1 d . . .
N3 N 0.7664(3) 0.2320(3) 0.08926(13) 0.0216(10) Uani 1 1 d . . .
N4 N 0.4833(2) 0.2752(3) 0.06451(12) 0.0179(9) Uani 1 1 d . . .
C1 C 0.4657(3) 0.7464(3) 0.22790(15) 0.0191(11) Uani 1 1 d . . .
C2 C 0.4059(3) 0.8020(3) 0.23028(16) 0.0222(12) Uani 1 1 d . . .
H2 H 0.3832 0.7958 0.2509 0.027 Uiso 1 1 calc R . .
C3 C 0.3797(3) 0.8645(4) 0.20380(16) 0.0239(12) Uani 1 1 d . . .
H3 H 0.3392 0.9016 0.2058 0.029 Uiso 1 1 calc R . .
C4 C 0.4136(3) 0.8728(3) 0.17375(16) 0.0222(12) Uani 1 1 d . . .
H4 H 0.3954 0.9137 0.1541 0.027 Uiso 1 1 calc R . .
C5 C 0.4744(3) 0.8199(3) 0.17340(14) 0.0166(10) Uani 1 1 d . . .
H5 H 0.4979 0.8263 0.1530 0.020 Uiso 1 1 calc R . .
C6 C 0.4816(3) 0.6743(4) 0.25500(15) 0.0236(12) Uani 1 1 d . . .
H6 H 0.4837 0.6899 0.2804 0.028 Uiso 1 1 calc R . .
C7 C 0.4934(3) 0.5895(4) 0.24896(15) 0.0215(11) Uani 1 1 d . . .
H7 H 0.4940 0.5509 0.2694 0.026 Uiso 1 1 calc R . .
C8 C 0.5055(3) 0.5487(3) 0.21496(15) 0.0207(11) Uani 1 1 d . . .
H8 H 0.4817 0.4937 0.2078 0.025 Uiso 1 1 calc R . .
C9 C 0.5473(3) 0.5818(3) 0.19294(14) 0.0155(10) Uani 1 1 d . . .
H9 H 0.5488 0.5477 0.1714 0.019 Uiso 1 1 calc R . .
C10 C 0.7636(3) 0.8480(4) 0.24220(15) 0.0223(12) Uani 1 1 d . . .
H10 H 0.7457 0.8627 0.2652 0.027 Uiso 1 1 calc R . .
C11 C 0.8074(3) 0.7613(4) 0.25112(17) 0.0283(13) Uani 1 1 d . . .
H11A H 0.8251 0.7425 0.2291 0.042 Uiso 1 1 calc R . .
H11B H 0.7747 0.7158 0.2575 0.042 Uiso 1 1 calc R . .
H11C H 0.8505 0.7703 0.2724 0.042 Uiso 1 1 calc R . .
C12 C 0.8191(3) 0.9223(4) 0.23821(18) 0.0342(15) Uani 1 1 d . . .
H12A H 0.8569 0.9287 0.2619 0.051 Uiso 1 1 calc R . .
H12B H 0.7918 0.9779 0.2322 0.051 Uiso 1 1 calc R . .
H12C H 0.8437 0.9073 0.2180 0.051 Uiso 1 1 calc R . .
C13 C 0.6212(3) 0.9364(3) 0.21212(16) 0.0227(12) Uani 1 1 d . . .
H13 H 0.5736 0.9333 0.1921 0.027 Uiso 1 1 calc R . .
C14 C 0.5977(3) 0.9262(4) 0.24925(16) 0.0292(13) Uani 1 1 d . . .
H14A H 0.6397 0.9422 0.2702 0.044 Uiso 1 1 calc R . .
H14B H 0.5833 0.8649 0.2522 0.044 Uiso 1 1 calc R . .
H14C H 0.5551 0.9650 0.2493 0.044 Uiso 1 1 calc R . .
C15 C 0.6522(3) 1.0307(4) 0.20923(18) 0.0313(14) Uani 1 1 d . . .
H15A H 0.6118 1.0738 0.2074 0.047 Uiso 1 1 calc R . .
H15B H 0.6725 1.0347 0.1868 0.047 Uiso 1 1 calc R . .
H15C H 0.6920 1.0431 0.2317 0.047 Uiso 1 1 calc R . .
C16 C 0.7104(3) 0.8758(3) 0.16091(15) 0.0208(11) Uani 1 1 d . . .
H16 H 0.7431 0.9286 0.1681 0.025 Uiso 1 1 calc R . .
C17 C 0.6461(3) 0.9032(4) 0.12825(16) 0.0262(13) Uani 1 1 d . . .
H17A H 0.6663 0.9225 0.1071 0.039 Uiso 1 1 calc R . .
H17B H 0.6183 0.9518 0.1362 0.039 Uiso 1 1 calc R . .
H17C H 0.6124 0.8530 0.1205 0.039 Uiso 1 1 calc R . .
C18 C 0.7583(3) 0.8043(4) 0.14863(17) 0.0282(13) Uani 1 1 d . . .
H18A H 0.7286 0.7504 0.1424 0.042 Uiso 1 1 calc R . .
H18B H 0.8021 0.7922 0.1692 0.042 Uiso 1 1 calc R . .
H18C H 0.7749 0.8246 0.1265 0.042 Uiso 1 1 calc R . .
C19 C 0.6930(3) 0.6311(3) 0.19604(14) 0.0173(11) Uani 1 1 d . . .
C20 C 0.6390(3) 0.6846(3) 0.25118(15) 0.0168(10) Uani 1 1 d . . .
C21 C 0.4859(3) 0.6253(4) 0.08414(15) 0.0220(12) Uani 1 1 d . . .
C22 C 0.2511(3) 0.7460(3) 0.13741(15) 0.0201(11) Uani 1 1 d . . .
C23 C 0.3062(3) 0.6876(4) 0.13160(16) 0.0246(12) Uani 1 1 d . . .
H23 H 0.3242 0.6929 0.1094 0.030 Uiso 1 1 calc R . .
C24 C 0.3345(3) 0.6234(4) 0.15693(17) 0.0269(13) Uani 1 1 d . . .
H24 H 0.3714 0.5836 0.1524 0.032 Uiso 1 1 calc R . .
C25 C 0.3085(3) 0.6173(4) 0.18944(16) 0.0231(12) Uani 1 1 d . . .
H25 H 0.3285 0.5751 0.2083 0.028 Uiso 1 1 calc R . .
C26 C 0.2526(3) 0.6746(3) 0.19361(15) 0.0198(11) Uani 1 1 d . . .
H26 H 0.2346 0.6703 0.2159 0.024 Uiso 1 1 calc R . .
C27 C 0.2297(3) 0.8166(4) 0.10938(15) 0.0238(12) Uani 1 1 d . . .
H27 H 0.2247 0.7987 0.0840 0.029 Uiso 1 1 calc R . .
C28 C 0.2162(3) 0.9017(4) 0.11384(16) 0.0263(13) Uani 1 1 d . . .
H28 H 0.2110 0.9372 0.0920 0.032 Uiso 1 1 calc R . .
C29 C 0.2083(3) 0.9477(4) 0.14735(16) 0.0291(13) Uani 1 1 d . . .
H29 H 0.2301 1.0047 0.1513 0.035 Uiso 1 1 calc R . .
C30 C 0.1736(3) 0.9186(3) 0.17356(15) 0.0238(12) Uani 1 1 d . . .
H30 H 0.1734 0.9581 0.1937 0.029 Uiso 1 1 calc R . .
C31 C 0.0517(3) 0.6284(4) 0.23144(15) 0.0235(12) Uani 1 1 d . . .
H31 H 0.0161 0.5779 0.2298 0.028 Uiso 1 1 calc R . .
C32 C 0.0174(3) 0.7064(4) 0.24797(16) 0.0270(13) Uani 1 1 d . . .
H32A H 0.0101 0.6903 0.2728 0.041 Uiso 1 1 calc R . .
H32B H -0.0310 0.7216 0.2313 0.041 Uiso 1 1 calc R . .
H32C H 0.0511 0.7572 0.2504 0.041 Uiso 1 1 calc R . .
C33 C 0.1255(3) 0.6000(4) 0.25800(15) 0.0267(13) Uani 1 1 d . . .
H33A H 0.1626 0.6471 0.2597 0.040 Uiso 1 1 calc R . .
H33B H 0.1439 0.5464 0.2482 0.040 Uiso 1 1 calc R . .
H33C H 0.1171 0.5882 0.2830 0.040 Uiso 1 1 calc R . .
C34 C -0.0408(3) 0.6572(4) 0.15688(16) 0.0272(13) Uani 1 1 d . . .
H34 H -0.0572 0.7196 0.1586 0.033 Uiso 1 1 calc R . .
C35 C -0.0531(3) 0.6371(4) 0.11462(17) 0.0350(15) Uani 1 1 d . . .
H35A H -0.0489 0.5734 0.1110 0.052 Uiso 1 1 calc R . .
H35B H -0.0152 0.6678 0.1046 0.052 Uiso 1 1 calc R . .
H35C H -0.1031 0.6571 0.1014 0.052 Uiso 1 1 calc R . .
C36 C -0.0966(3) 0.6000(4) 0.17205(18) 0.0340(15) Uani 1 1 d . . .
H36A H -0.1472 0.6084 0.1563 0.051 Uiso 1 1 calc R . .
H36B H -0.0956 0.6175 0.1980 0.051 Uiso 1 1 calc R . .
H36C H -0.0824 0.5378 0.1716 0.051 Uiso 1 1 calc R . .
C37 C 0.1018(3) 0.5512(3) 0.16960(15) 0.0208(11) Uani 1 1 d . . .
H37 H 0.1514 0.5461 0.1880 0.025 Uiso 1 1 calc R . .
C38 C 0.0604(3) 0.4653(3) 0.17369(16) 0.0267(13) Uani 1 1 d . . .
H38A H 0.0111 0.4656 0.1560 0.040 Uiso 1 1 calc R . .
H38B H 0.0541 0.4603 0.1995 0.040 Uiso 1 1 calc R . .
H38C H 0.0895 0.4150 0.1682 0.040 Uiso 1 1 calc R . .
C39 C 0.1201(3) 0.5559(4) 0.13092(15) 0.0266(13) Uani 1 1 d . . .
H39A H 0.1589 0.5124 0.1297 0.040 Uiso 1 1 calc R . .
H39B H 0.1383 0.6151 0.1270 0.040 Uiso 1 1 calc R . .
H39C H 0.0749 0.5431 0.1113 0.040 Uiso 1 1 calc R . .
C40 C 0.0359(3) 0.8557(3) 0.18469(15) 0.0218(12) Uani 1 1 d . . .
C41 C 0.0767(3) 0.8022(3) 0.12480(16) 0.0208(11) Uani 1 1 d . . .
C42 C 0.2215(3) 0.8153(4) 0.30591(16) 0.0286(13) Uani 1 1 d . . .
C43 C 0.7330(3) 0.2426(4) 0.11811(16) 0.0236(12) Uani 1 1 d . B .
C44 C 0.6719(3) 0.1891(4) 0.12020(18) 0.0292(14) Uani 1 1 d . . .
H44 H 0.6512 0.1935 0.1416 0.035 Uiso 1 1 calc R B .
C45 C 0.6413(3) 0.1309(4) 0.09232(19) 0.0336(15) Uani 1 1 d . B .
H45 H 0.5994 0.0958 0.0939 0.040 Uiso 1 1 calc R . .
C46 C 0.6731(3) 0.1244(4) 0.06170(18) 0.0296(14) Uani 1 1 d . . .
H46 H 0.6526 0.0860 0.0414 0.036 Uiso 1 1 calc R B .
C47 C 0.7351(3) 0.1748(4) 0.06138(16) 0.0240(12) Uani 1 1 d . B .
H47 H 0.7572 0.1694 0.0405 0.029 Uiso 1 1 calc R . .
C48 C 0.7542(3) 0.3090(4) 0.14764(17) 0.0293(13) Uani 1 1 d . . .
H48 H 0.7562 0.2893 0.1725 0.035 Uiso 1 1 calc R B .
C49 C 0.7709(3) 0.3933(4) 0.14416(16) 0.0282(13) Uani 1 1 d . B .
H49 H 0.7747 0.4281 0.1661 0.034 Uiso 1 1 calc R . .
C50 C 0.7842(3) 0.4397(4) 0.11225(16) 0.0281(13) Uani 1 1 d . . .
H50 H 0.7640 0.4974 0.1080 0.034 Uiso 1 1 calc R B .
C51 C 0.8224(3) 0.4097(3) 0.08791(15) 0.0212(11) Uani 1 1 d . B .
H51 H 0.8263 0.4495 0.0685 0.025 Uiso 1 1 calc R . .
C52 C 0.9409(4) 0.1176(4) 0.03070(18) 0.0399(17) Uani 1 1 d D A .
C53 C 0.8689(4) 0.0966(4) 0.00276(18) 0.048(2) Uani 1 1 d . . .
H53A H 0.8366 0.1489 -0.0012 0.073 Uiso 1 1 calc R B .
H53B H 0.8433 0.0484 0.0124 0.073 Uiso 1 1 calc R . .
H53C H 0.8797 0.0789 -0.0212 0.073 Uiso 1 1 calc R . .
C54A C 0.9815(5) 0.1844(6) 0.0123(3) 0.033(3) Uiso 0.665(14) 1 d PD A 1
C54B C 1.0196(7) 0.0794(13) 0.0324(6) 0.040(6) Uiso 0.335(14) 1 d PD A 2
C55 C 0.8812(4) 0.0441(4) 0.0909(2) 0.0365(16) Uani 1 1 d . B .
H55 H 0.8322 0.0431 0.0719 0.044 Uiso 1 1 calc R . .
C56 C 0.9171(4) -0.0443(4) 0.0871(2) 0.0424(18) Uani 1 1 d . . .
H56A H 0.9646 -0.0490 0.1060 0.064 Uiso 1 1 calc R B .
H56B H 0.9265 -0.0492 0.0619 0.064 Uiso 1 1 calc R . .
H56C H 0.8834 -0.0917 0.0908 0.064 Uiso 1 1 calc R . .
C57 C 0.8610(5) 0.0529(5) 0.1293(2) 0.077(3) Uani 1 1 d . . .
H57A H 0.8188 0.0140 0.1300 0.115 Uiso 1 1 calc R B .
H57B H 0.8471 0.1141 0.1330 0.115 Uiso 1 1 calc R . .
H57C H 0.9043 0.0363 0.1494 0.115 Uiso 1 1 calc R . .
C58A C 1.0333(4) 0.1427(6) 0.1024(2) 0.039(2) Uiso 0.714(11) 1 d PDU B 1
C58B C 1.0244(5) 0.1137(11) 0.1108(4) 0.030(3) Uiso 0.286(11) 1 d PDU B 2
C59 C 1.0809(5) 0.0723(6) 0.0884(3) 0.076(3) Uani 1 1 d D . .
C60A C 1.0406(6) 0.1250(7) 0.1451(3) 0.057(3) Uiso 0.714(11) 1 d PDU B 1
C60B C 1.0733(10) 0.1975(11) 0.1167(5) 0.024(4) Uiso 0.286(11) 1 d PDU B 2
C61 C 0.9608(3) 0.3464(4) 0.08068(16) 0.0232(12) Uani 1 1 d . . .
C62 C 0.9121(3) 0.2908(4) 0.13817(16) 0.0232(12) Uani 1 1 d . . .
C63 C 0.8498(5) 0.3757(5) -0.0317(2) 0.0478(19) Uani 1 1 d . . .
C64 C 0.5371(3) 0.3353(3) 0.07975(15) 0.0203(11) Uani 1 1 d . . .
C65 C 0.5898(3) 0.3623(4) 0.06040(16) 0.0251(12) Uani 1 1 d . . .
H65 H 0.6252 0.4063 0.0711 0.030 Uiso 1 1 calc R . .
C66 C 0.5917(3) 0.3265(4) 0.02611(17) 0.0300(14) Uani 1 1 d . . .
H66 H 0.6274 0.3458 0.0128 0.036 Uiso 1 1 calc R . .
C67 C 0.5401(3) 0.2615(4) 0.01157(16) 0.0261(13) Uani 1 1 d . . .
H67 H 0.5407 0.2333 -0.0115 0.031 Uiso 1 1 calc R . .
C68 C 0.4877(3) 0.2386(3) 0.03151(15) 0.0207(11) Uani 1 1 d . . .
H68 H 0.4524 0.1941 0.0213 0.025 Uiso 1 1 calc R . .
C69 C 0.5440(3) 0.3756(4) 0.11663(15) 0.0226(12) Uani 1 1 d . . .
H69 H 0.5533 0.4372 0.1179 0.027 Uiso 1 1 calc R . .
C70 C 0.5389(3) 0.3369(4) 0.14909(16) 0.0267(13) Uani 1 1 d . . .
H70 H 0.5521 0.3731 0.1708 0.032 Uiso 1 1 calc R . .
C71 C 0.5163(3) 0.2485(4) 0.15554(16) 0.0278(13) Uani 1 1 d . . .
H71 H 0.5439 0.2196 0.1775 0.033 Uiso 1 1 calc R . .
C72 C 0.4602(3) 0.2030(4) 0.13372(15) 0.0238(12) Uani 1 1 d . . .
H72 H 0.4542 0.1444 0.1416 0.029 Uiso 1 1 calc R . .
C73 C 0.2479(3) 0.1993(4) -0.00504(16) 0.0293(13) Uani 1 1 d . . .
H73 H 0.2079 0.2267 -0.0252 0.035 Uiso 1 1 calc R . .
C74 C 0.2997(4) 0.1476(4) -0.02491(16) 0.0317(14) Uani 1 1 d . . .
H74A H 0.3398 0.1195 -0.0060 0.048 Uiso 1 1 calc R . .
H74B H 0.3216 0.1881 -0.0402 0.048 Uiso 1 1 calc R . .
H74C H 0.2707 0.1022 -0.0411 0.048 Uiso 1 1 calc R . .
C75 C 0.2087(4) 0.1381(4) 0.01771(18) 0.0371(16) Uani 1 1 d . . .
H75A H 0.1796 0.0937 0.0010 0.056 Uiso 1 1 calc R . .
H75B H 0.1752 0.1728 0.0293 0.056 Uiso 1 1 calc R . .
H75C H 0.2464 0.1087 0.0374 0.056 Uiso 1 1 calc R . .
C76 C 0.2162(3) 0.3620(4) 0.03158(16) 0.0262(13) Uani 1 1 d . . .
H76 H 0.2346 0.4239 0.0314 0.031 Uiso 1 1 calc R . .
C77 C 0.1937(3) 0.3507(4) 0.06894(17) 0.0335(14) Uani 1 1 d . . .
H77A H 0.1551 0.3941 0.0706 0.050 Uiso 1 1 calc R . .
H77B H 0.2376 0.3597 0.0898 0.050 Uiso 1 1 calc R . .
H77C H 0.1739 0.2912 0.0704 0.050 Uiso 1 1 calc R . .
C78 C 0.1450(3) 0.3565(5) -0.00017(18) 0.0378(16) Uani 1 1 d . . .
H78A H 0.1212 0.2989 0.0006 0.057 Uiso 1 1 calc R . .
H78B H 0.1580 0.3640 -0.0245 0.057 Uiso 1 1 calc R . .
H78C H 0.1102 0.4032 0.0031 0.057 Uiso 1 1 calc R . .
C79 C 0.3385(3) 0.3562(3) -0.00653(14) 0.0205(11) Uani 1 1 d . . .
H79 H 0.3762 0.3172 -0.0141 0.025 Uiso 1 1 calc R . .
C80 C 0.2858(3) 0.3867(4) -0.04284(15) 0.0269(13) Uani 1 1 d . . .
H80A H 0.2494 0.4285 -0.0370 0.040 Uiso 1 1 calc R . .
H80B H 0.2593 0.3358 -0.0562 0.040 Uiso 1 1 calc R . .
H80C H 0.3148 0.4157 -0.0587 0.040 Uiso 1 1 calc R . .
C81 C 0.3821(3) 0.4346(4) 0.01375(16) 0.0248(12) Uani 1 1 d . . .
H81A H 0.4118 0.4612 -0.0023 0.037 Uiso 1 1 calc R . .
H81B H 0.4155 0.4145 0.0373 0.037 Uiso 1 1 calc R . .
H81C H 0.3470 0.4783 0.0193 0.037 Uiso 1 1 calc R . .
C82 C 0.3056(3) 0.2029(4) 0.10503(15) 0.0230(12) Uani 1 1 d . . .
C83 C 0.3755(3) 0.3535(3) 0.10500(15) 0.0206(11) Uani 1 1 d . . .
C84 C 0.3899(4) -0.0495(5) 0.0467(2) 0.0442(18) Uani 1 1 d . . .

loop_
_atom_site_aniso_label
_atom_site_aniso_U_11
_atom_site_aniso_U_22
_atom_site_aniso_U_33
_atom_site_aniso_U_23
_atom_site_aniso_U_13
_atom_site_aniso_U_12
Os1 0.01345(10) 0.01182(9) 0.01477(9) -0.00045(7) 0.00363(7) -0.00017(7)
Os2 0.01860(10) 0.01323(10) 0.01501(10) -0.00006(7) 0.00629(8) 0.00133(8)
Os3 0.01722(11) 0.01532(10) 0.02189(11) -0.00225(8) 0.00165(8) 0.00088(8)
Os4 0.01855(11) 0.01666(11) 0.01749(10) 0.00173(8) 0.00760(8) -0.00076(8)
S1 0.0205(7) 0.0168(6) 0.0158(6) -0.0021(5) 0.0075(5) -0.0015(5)
S2 0.0220(7) 0.0217(7) 0.0182(6) -0.0058(5) 0.0085(5) -0.0019(5)
S3 0.0293(8) 0.0275(8) 0.0184(7) -0.0009(6) 0.0087(6) 0.0004(6)
S4 0.0311(8) 0.0209(7) 0.0362(9) 0.0030(6) 0.0074(7) -0.0012(6)
P1 0.0145(7) 0.0138(6) 0.0185(7) -0.0001(5) 0.0021(5) -0.0012(5)
P2 0.0179(7) 0.0168(7) 0.0189(7) -0.0014(5) 0.0079(6) -0.0022(5)
P3 0.0186(7) 0.0181(7) 0.0276(8) -0.0021(6) 0.0026(6) 0.0019(6)
P4 0.0192(7) 0.0179(7) 0.0186(7) -0.0006(5) 0.0051(6) -0.0021(5)
F1 0.0259(18) 0.0250(18) 0.0329(19) 0.0068(14) 0.0037(15) 0.0027(14)
F2 0.0272(19) 0.0331(19) 0.0277(18) 0.0090(15) 0.0050(15) -0.0092(15)
F3 0.043(2) 0.0314(19) 0.0210(17) -0.0096(14) 0.0038(16) -0.0078(16)
F4 0.040(2) 0.051(2) 0.029(2) 0.0078(17) 0.0049(17) 0.0108(18)
F5 0.043(2) 0.064(3) 0.0206(18) -0.0166(18) 0.0048(16) -0.018(2)
F6 0.037(2) 0.048(2) 0.0204(17) 0.0026(16) 0.0100(15) -0.0095(17)
F7 0.078(3) 0.068(3) 0.084(4) -0.036(3) 0.063(3) -0.023(3)
F8 0.135(5) 0.065(3) 0.037(3) 0.009(2) 0.045(3) -0.012(3)
F9 0.072(3) 0.062(3) 0.069(3) -0.021(2) 0.039(3) -0.040(3)
F10 0.087(4) 0.047(3) 0.061(3) -0.016(2) 0.032(3) 0.004(2)
F11 0.050(3) 0.041(2) 0.061(3) -0.014(2) -0.011(2) -0.003(2)
F12 0.103(4) 0.017(2) 0.078(3) 0.000(2) 0.012(3) 0.008(2)
O1 0.024(2) 0.0183(19) 0.0131(17) -0.0007(14) 0.0080(15) 0.0009(15)
O2 0.022(2) 0.021(2) 0.025(2) -0.0026(16) 0.0083(17) 0.0031(16)
O3 0.032(2) 0.020(2) 0.0194(19) -0.0008(15) 0.0128(17) -0.0051(16)
O4 0.020(2) 0.025(2) 0.027(2) -0.0019(17) 0.0056(17) 0.0055(16)
O5 0.029(2) 0.033(2) 0.021(2) 0.0029(17) 0.0026(18) -0.0014(18)
O6 0.027(2) 0.0196(19) 0.0153(18) -0.0014(15) 0.0072(16) 0.0055(16)
O7 0.026(2) 0.037(2) 0.025(2) -0.0063(18) 0.0090(18) -0.0118(18)
O8 0.030(2) 0.023(2) 0.032(2) -0.0105(17) 0.0098(19) 0.0040(17)
O9 0.034(3) 0.039(3) 0.031(2) -0.0040(19) 0.010(2) 0.016(2)
O10 0.030(2) 0.032(2) 0.019(2) 0.0034(17) 0.0033(17) 0.0085(18)
O11 0.026(2) 0.025(2) 0.021(2) -0.0077(16) 0.0015(17) 0.0024(17)
O12 0.053(3) 0.030(2) 0.025(2) 0.0030(18) 0.009(2) 0.016(2)
O13 0.031(2) 0.039(3) 0.026(2) -0.0069(19) 0.0021(19) -0.0074(19)
O14 0.037(3) 0.035(3) 0.041(3) -0.005(2) 0.009(2) -0.015(2)
O15 0.029(2) 0.029(2) 0.025(2) -0.0014(17) -0.0013(18) 0.0040(18)
O16 0.034(2) 0.0113(18) 0.033(2) 0.0011(16) 0.0118(19) -0.0034(16)
O17 0.025(2) 0.033(3) 0.057(3) 0.008(2) 0.000(2) 0.0027(19)
O18 0.034(3) 0.026(2) 0.059(3) 0.016(2) 0.025(2) -0.0009(19)
O19 0.033(2) 0.035(2) 0.032(2) 0.0051(19) 0.017(2) -0.0032(19)
O20 0.028(2) 0.027(2) 0.034(2) -0.0093(18) 0.0141(19) -0.0013(18)
N1 0.015(2) 0.015(2) 0.016(2) -0.0040(17) 0.0007(17) -0.0042(17)
N2 0.016(2) 0.018(2) 0.018(2) -0.0029(17) 0.0068(18) -0.0012(17)
N3 0.023(2) 0.016(2) 0.023(2) -0.0003(18) 0.001(2) 0.0026(19)
N4 0.019(2) 0.014(2) 0.021(2) 0.0064(17) 0.0058(18) 0.0038(17)
C1 0.020(3) 0.018(3) 0.020(3) -0.006(2) 0.006(2) -0.005(2)
C2 0.017(3) 0.023(3) 0.029(3) -0.010(2) 0.011(2) -0.004(2)
C3 0.015(3) 0.021(3) 0.036(3) -0.007(2) 0.007(2) 0.000(2)
C4 0.018(3) 0.018(3) 0.028(3) -0.004(2) 0.000(2) -0.002(2)
C5 0.017(3) 0.015(3) 0.017(2) -0.0032(19) 0.002(2) -0.004(2)
C6 0.023(3) 0.031(3) 0.019(3) 0.001(2) 0.010(2) -0.007(2)
C7 0.022(3) 0.023(3) 0.019(3) 0.004(2) 0.005(2) -0.004(2)
C8 0.024(3) 0.012(2) 0.024(3) -0.001(2) 0.002(2) -0.003(2)
C9 0.016(3) 0.012(2) 0.016(2) -0.0010(19) -0.001(2) -0.0022(19)
C10 0.020(3) 0.024(3) 0.019(3) -0.002(2) -0.001(2) -0.005(2)
C11 0.018(3) 0.026(3) 0.035(3) 0.000(3) -0.005(2) -0.001(2)
C12 0.023(3) 0.028(3) 0.044(4) -0.002(3) -0.007(3) -0.010(3)
C13 0.022(3) 0.017(3) 0.026(3) -0.004(2) -0.001(2) 0.000(2)
C14 0.026(3) 0.030(3) 0.031(3) -0.010(3) 0.005(3) 0.003(3)
C15 0.035(4) 0.015(3) 0.040(4) -0.002(2) 0.000(3) 0.003(2)
C16 0.022(3) 0.019(3) 0.023(3) 0.001(2) 0.008(2) -0.005(2)
C17 0.034(3) 0.018(3) 0.027(3) 0.005(2) 0.008(3) -0.003(2)
C18 0.026(3) 0.033(3) 0.029(3) -0.001(3) 0.013(3) -0.007(3)
C19 0.022(3) 0.016(3) 0.013(2) 0.0009(19) 0.002(2) -0.002(2)
C20 0.018(3) 0.012(2) 0.021(3) -0.004(2) 0.003(2) -0.0046(19)
C21 0.024(3) 0.020(3) 0.021(3) -0.001(2) 0.004(2) -0.002(2)
C22 0.020(3) 0.022(3) 0.019(3) -0.007(2) 0.007(2) -0.008(2)
C23 0.019(3) 0.032(3) 0.026(3) -0.010(2) 0.010(2) -0.009(2)
C24 0.016(3) 0.024(3) 0.040(4) -0.013(3) 0.007(3) -0.001(2)
C25 0.015(3) 0.020(3) 0.033(3) -0.002(2) 0.003(2) -0.001(2)
C26 0.015(3) 0.017(3) 0.026(3) -0.005(2) 0.003(2) -0.004(2)
C27 0.024(3) 0.028(3) 0.020(3) -0.001(2) 0.005(2) -0.009(2)
C28 0.032(3) 0.028(3) 0.022(3) 0.006(2) 0.013(3) -0.005(3)
C29 0.038(4) 0.023(3) 0.025(3) 0.004(2) 0.006(3) -0.007(3)
C30 0.033(3) 0.016(3) 0.022(3) -0.002(2) 0.007(2) -0.003(2)
C31 0.027(3) 0.027(3) 0.020(3) -0.001(2) 0.012(2) -0.007(2)
C32 0.029(3) 0.034(3) 0.023(3) -0.006(2) 0.017(3) -0.007(3)
C33 0.035(3) 0.025(3) 0.021(3) 0.002(2) 0.007(3) 0.002(3)
C34 0.021(3) 0.029(3) 0.031(3) -0.002(3) 0.006(3) 0.000(2)
C35 0.027(3) 0.040(4) 0.035(4) -0.001(3) 0.001(3) -0.008(3)
C36 0.021(3) 0.041(4) 0.041(4) -0.013(3) 0.011(3) -0.012(3)
C37 0.024(3) 0.016(3) 0.024(3) 0.000(2) 0.008(2) -0.002(2)
C38 0.036(3) 0.018(3) 0.027(3) -0.004(2) 0.011(3) -0.004(2)
C39 0.036(3) 0.027(3) 0.020(3) -0.006(2) 0.014(3) -0.006(3)
C40 0.029(3) 0.018(3) 0.018(3) 0.000(2) 0.003(2) 0.001(2)
C41 0.022(3) 0.014(3) 0.028(3) 0.002(2) 0.009(2) 0.001(2)
C42 0.025(3) 0.037(4) 0.023(3) -0.003(3) 0.004(2) -0.003(3)
C43 0.026(3) 0.020(3) 0.026(3) 0.006(2) 0.008(2) 0.008(2)
C44 0.024(3) 0.030(3) 0.036(3) 0.013(3) 0.013(3) 0.011(3)
C45 0.021(3) 0.022(3) 0.056(4) 0.013(3) 0.005(3) 0.003(2)
C46 0.024(3) 0.019(3) 0.041(4) 0.004(3) 0.000(3) 0.001(2)
C47 0.023(3) 0.021(3) 0.025(3) 0.004(2) 0.002(2) 0.006(2)
C48 0.031(3) 0.033(3) 0.026(3) 0.000(3) 0.009(3) 0.008(3)
C49 0.028(3) 0.032(3) 0.025(3) -0.006(3) 0.006(3) 0.012(3)
C50 0.036(4) 0.016(3) 0.027(3) -0.009(2) -0.003(3) 0.005(2)
C51 0.024(3) 0.018(3) 0.018(3) -0.001(2) -0.001(2) 0.006(2)
C52 0.048(4) 0.049(4) 0.029(3) 0.016(3) 0.022(3) 0.027(3)
C53 0.087(6) 0.033(4) 0.025(3) -0.005(3) 0.014(4) 0.016(4)
C55 0.036(4) 0.021(3) 0.059(4) 0.016(3) 0.023(3) 0.007(3)
C56 0.039(4) 0.025(3) 0.067(5) 0.014(3) 0.019(4) 0.009(3)
C57 0.104(8) 0.057(5) 0.096(7) 0.051(5) 0.074(6) 0.049(5)
C59 0.060(6) 0.073(7) 0.094(8) 0.006(6) 0.014(5) 0.020(5)
C61 0.020(3) 0.021(3) 0.027(3) -0.007(2) 0.004(2) 0.000(2)
C62 0.017(3) 0.019(3) 0.032(3) -0.001(2) 0.002(2) 0.001(2)
C63 0.066(5) 0.040(4) 0.046(4) -0.013(3) 0.031(4) -0.017(4)
C64 0.018(3) 0.019(3) 0.024(3) 0.005(2) 0.004(2) 0.005(2)
C65 0.020(3) 0.023(3) 0.031(3) 0.010(2) 0.005(2) -0.002(2)
C66 0.023(3) 0.033(3) 0.037(3) 0.020(3) 0.014(3) 0.009(3)
C67 0.034(3) 0.027(3) 0.020(3) 0.007(2) 0.013(3) 0.012(3)
C68 0.024(3) 0.018(3) 0.021(3) 0.001(2) 0.009(2) 0.004(2)
C69 0.022(3) 0.016(3) 0.028(3) -0.004(2) 0.002(2) 0.003(2)
C70 0.019(3) 0.036(3) 0.023(3) -0.007(3) 0.000(2) 0.000(2)
C71 0.026(3) 0.039(4) 0.020(3) 0.008(3) 0.009(2) 0.008(3)
C72 0.021(3) 0.030(3) 0.021(3) 0.011(2) 0.008(2) 0.006(2)
C73 0.032(3) 0.026(3) 0.026(3) -0.007(2) 0.001(3) -0.009(3)
C74 0.042(4) 0.028(3) 0.024(3) -0.013(3) 0.007(3) -0.006(3)
C75 0.039(4) 0.033(4) 0.038(4) -0.002(3) 0.005(3) -0.014(3)
C76 0.022(3) 0.030(3) 0.028(3) 0.000(2) 0.010(2) 0.002(2)
C77 0.030(3) 0.036(4) 0.038(4) 0.003(3) 0.015(3) 0.005(3)
C78 0.025(3) 0.050(4) 0.035(4) 0.004(3) -0.001(3) 0.009(3)
C79 0.022(3) 0.020(3) 0.020(3) 0.003(2) 0.007(2) 0.006(2)
C80 0.032(3) 0.028(3) 0.020(3) 0.003(2) 0.005(3) 0.009(3)
C81 0.024(3) 0.022(3) 0.030(3) 0.004(2) 0.010(3) 0.006(2)
C82 0.028(3) 0.022(3) 0.021(3) 0.001(2) 0.009(2) 0.003(2)
C83 0.020(3) 0.020(3) 0.024(3) -0.004(2) 0.011(2) -0.001(2)
C84 0.047(5) 0.031(4) 0.051(5) 0.001(3) 0.004(4) -0.002(3)

loop_
_atom_type_symbol
_atom_type_description
_atom_type_scat_dispersion_real
_atom_type_scat_dispersion_imag
_atom_type_scat_source
C C 0.0033 0.0016 'International Tables Vol C Tables 4.2.6.8 and 6.1.1.4'
H H 0.0000 0.0000 'International Tables Vol C Tables 4.2.6.8 and 6.1.1.4'
N N 0.0061 0.0033 'International Tables Vol C Tables 4.2.6.8 and 6.1.1.4'
O O 0.0106 0.0060 'International Tables Vol C Tables 4.2.6.8 and 6.1.1.4'
F F 0.0171 0.0103 'International Tables Vol C Tables 4.2.6.8 and 6.1.1.4'
P P 0.1023 0.0942 'International Tables Vol C Tables 4.2.6.8 and 6.1.1.4'
S S 0.1246 0.1234 'International Tables Vol C Tables 4.2.6.8 and 6.1.1.4'
Os Os -1.2165 7.6030 'International Tables Vol C Tables 4.2.6.8 and 6.1.1.4'

loop_
_geom_angle_atom_site_label_1
_geom_angle_atom_site_label_2
_geom_angle_atom_site_label_3
_geom_angle
C20 Os1 C19 87.8(2)
C20 Os1 C9 92.5(2)
C19 Os1 C9 88.2(2)
C20 Os1 O1 176.85(18)
C19 Os1 O1 94.25(18)
C9 Os1 O1 85.15(16)
C20 Os1 N1 94.77(19)
C19 Os1 N1 171.78(19)
C9 Os1 N1 83.89(17)
O1 Os1 N1 82.89(14)
C20 Os1 P1 91.21(15)
C19 Os1 P1 93.77(16)
C9 Os1 P1 175.85(14)
O1 Os1 P1 91.06(10)
N1 Os1 P1 93.98(11)
C41 Os2 C40 89.1(2)
C41 Os2 C30 91.2(2)
C40 Os2 C30 90.4(2)
C41 Os2 N2 93.4(2)
C40 Os2 N2 176.0(2)
C30 Os2 N2 86.43(19)
C41 Os2 O6 175.46(19)
C40 Os2 O6 93.73(18)
C30 Os2 O6 85.22(18)
N2 Os2 O6 83.65(15)
C41 Os2 P2 92.65(16)
C40 Os2 P2 89.37(17)
C30 Os2 P2 176.15(16)
N2 Os2 P2 93.63(12)
O6 Os2 P2 90.97(10)
C62 Os3 C61 89.0(2)
C62 Os3 C51 90.9(2)
C61 Os3 C51 89.3(2)
C62 Os3 O11 178.2(2)
C61 Os3 O11 89.8(2)
C51 Os3 O11 87.81(17)
C62 Os3 N3 94.9(2)
C61 Os3 N3 173.3(2)
C51 Os3 N3 85.15(19)
O11 Os3 N3 86.11(16)
C62 Os3 P3 94.07(17)
C61 Os3 P3 91.20(17)
C51 Os3 P3 175.02(15)
O11 Os3 P3 87.25(10)
N3 Os3 P3 93.96(12)
C83 Os4 C82 89.4(2)
C83 Os4 C72 91.3(2)
C82 Os4 C72 89.2(2)
C83 Os4 N4 95.36(19)
C82 Os4 N4 172.6(2)
C72 Os4 N4 84.98(18)
C83 Os4 O16 178.1(2)
C82 Os4 O16 91.48(19)
C72 Os4 O16 86.92(19)
N4 Os4 O16 83.62(15)
C83 Os4 P4 89.78(18)
C82 Os4 P4 91.91(17)
C72 Os4 P4 178.44(15)
N4 Os4 P4 93.84(12)
O16 Os4 P4 91.94(11)
O2 S1 O3 118.0(2)
O2 S1 O1 113.8(2)
O3 S1 O1 112.2(2)
O2 S1 C21 105.1(2)
O3 S1 C21 103.1(2)
O1 S1 C21 102.3(2)
O7 S2 O8 118.0(3)
O7 S2 O6 114.1(2)
O8 S2 O6 112.8(2)
O7 S2 C42 103.2(3)
O8 S2 C42 105.8(3)
O6 S2 C42 100.3(2)
O12 S3 O13 117.3(3)
O12 S3 O11 115.2(2)
O13 S3 O11 111.0(2)
O12 S3 C63 104.0(3)
O13 S3 C63 104.6(3)
O11 S3 C63 102.7(3)
O18 S4 O17 118.9(3)
O18 S4 O16 112.4(2)
O17 S4 O16 115.5(3)
O18 S4 C84 103.6(3)
O17 S4 C84 102.8(3)
O16 S4 C84 100.3(3)
C13 P1 C16 104.1(2)
C13 P1 C10 103.5(2)
C16 P1 C10 104.3(2)
C13 P1 Os1 112.62(18)
C16 P1 Os1 117.03(18)
C10 P1 Os1 113.86(18)
C31 P2 C37 102.7(2)
C31 P2 C34 102.3(3)
C37 P2 C34 108.8(3)
C31 P2 Os2 114.46(18)
C37 P2 Os2 118.31(17)
C34 P2 Os2 109.0(2)
C52 P3 C55 103.6(3)
C52 P3 C58A 97.3(3)
C55 P3 C58A 113.4(4)
C52 P3 C58B 105.6(4)
C55 P3 C58B 95.8(6)
C58A P3 C58B 17.9(5)
C52 P3 Os3 114.8(2)
C55 P3 Os3 116.1(2)
C58A P3 Os3 110.0(3)
C58B P3 Os3 118.3(4)
C73 P4 C79 104.1(3)
C73 P4 C76 103.8(3)
C79 P4 C76 102.5(2)
C73 P4 Os4 115.7(2)
C79 P4 Os4 114.42(18)
C76 P4 Os4 114.79(18)
S1 O1 Os1 134.4(2)
S2 O6 Os2 128.5(2)
S3 O11 Os3 144.2(2)
S4 O16 Os4 125.4(2)
C5 N1 C1 117.6(4)
C5 N1 Os1 118.4(3)
C1 N1 Os1 123.8(4)
C22 N2 C26 117.5(5)
C22 N2 Os2 126.3(4)
C26 N2 Os2 115.6(3)
C43 N3 C47 118.2(5)
C43 N3 Os3 125.2(4)
C47 N3 Os3 116.2(4)
C68 N4 C64 116.8(5)
C68 N4 Os4 116.4(4)
C64 N4 Os4 126.4(4)
N1 C1 C2 119.6(5)
N1 C1 C6 124.1(5)
C2 C1 C6 116.2(5)
C3 C2 C1 121.7(5)
C3 C2 H2 119.2
C1 C2 H2 119.2
C2 C3 C4 118.4(5)
C2 C3 H3 120.8
C4 C3 H3 120.8
C5 C4 C3 118.1(5)
C5 C4 H4 121.0
C3 C4 H4 121.0
N1 C5 C4 124.2(5)
N1 C5 H5 117.9
C4 C5 H5 117.9
C7 C6 C1 128.7(5)
C7 C6 H6 115.6
C1 C6 H6 115.6
C6 C7 C8 128.2(5)
C6 C7 H7 115.9
C8 C7 H7 115.9
C9 C8 C7 125.7(5)
C9 C8 H8 117.2
C7 C8 H8 117.2
C8 C9 Os1 128.8(4)
C8 C9 H9 115.6
Os1 C9 H9 115.6
C11 C10 C12 108.6(5)
C11 C10 P1 115.2(4)
C12 C10 P1 114.7(4)
C11 C10 H10 105.8
C12 C10 H10 105.8
P1 C10 H10 105.8
C10 C11 H11A 109.5
C10 C11 H11B 109.5
H11A C11 H11B 109.5
C10 C11 H11C 109.5
H11A C11 H11C 109.5
H11B C11 H11C 109.5
C10 C12 H12A 109.5
C10 C12 H12B 109.5
H12A C12 H12B 109.5
C10 C12 H12C 109.5
H12A C12 H12C 109.5
H12B C12 H12C 109.5
C14 C13 C15 109.9(5)
C14 C13 P1 111.9(4)
C15 C13 P1 117.9(4)
C14 C13 H13 105.4
C15 C13 H13 105.4
P1 C13 H13 105.4
C13 C14 H14A 109.5
C13 C14 H14B 109.5
H14A C14 H14B 109.5
C13 C14 H14C 109.5
H14A C14 H14C 109.5
H14B C14 H14C 109.5
C13 C15 H15A 109.5
C13 C15 H15B 109.5
H15A C15 H15B 109.5
C13 C15 H15C 109.5
H15A C15 H15C 109.5
H15B C15 H15C 109.5
C17 C16 C18 110.9(5)
C17 C16 P1 112.7(4)
C18 C16 P1 111.7(4)
C17 C16 H16 107.1
C18 C16 H16 107.1
P1 C16 H16 107.1
C16 C17 H17A 109.5
C16 C17 H17B 109.5
H17A C17 H17B 109.5
C16 C17 H17C 109.5
H17A C17 H17C 109.5
H17B C17 H17C 109.5
C16 C18 H18A 109.5
C16 C18 H18B 109.5
H18A C18 H18B 109.5
C16 C18 H18C 109.5
H18A C18 H18C 109.5
H18B C18 H18C 109.5
O4 C19 Os1 174.6(5)
O5 C20 Os1 175.2(5)
F2 C21 F1 107.9(4)
F2 C21 F3 107.6(4)
F1 C21 F3 107.9(4)
F2 C21 S1 112.9(4)
F1 C21 S1 111.5(4)
F3 C21 S1 109.0(4)
N2 C22 C23 120.2(5)
N2 C22 C27 123.7(5)
C23 C22 C27 116.1(5)
C24 C23 C22 121.6(5)
C24 C23 H23 119.2
C22 C23 H23 119.2
C23 C24 C25 118.5(5)
C23 C24 H24 120.7
C25 C24 H24 120.7
C26 C25 C24 118.1(5)
C26 C25 H25 121.0
C24 C25 H25 121.0
N2 C26 C25 123.9(5)
N2 C26 H26 118.1
C25 C26 H26 118.1
C28 C27 C22 130.4(5)
C28 C27 H27 114.8
C22 C27 H27 114.8
C27 C28 C29 129.0(5)
C27 C28 H28 115.5
C29 C28 H28 115.5
C30 C29 C28 127.2(5)
C30 C29 H29 116.4
C28 C29 H29 116.4
C29 C30 Os2 128.4(4)
C29 C30 H30 115.8
Os2 C30 H30 115.8
C32 C31 C33 110.7(5)
C32 C31 P2 110.8(4)
C33 C31 P2 114.2(4)
C32 C31 H31 106.9
C33 C31 H31 106.9
P2 C31 H31 106.9
C31 C32 H32A 109.5
C31 C32 H32B 109.5
H32A C32 H32B 109.5
C31 C32 H32C 109.5
H32A C32 H32C 109.5
H32B C32 H32C 109.5
C31 C33 H33A 109.5
C31 C33 H33B 109.5
H33A C33 H33B 109.5
C31 C33 H33C 109.5
H33A C33 H33C 109.5
H33B C33 H33C 109.5
C35 C34 C36 107.3(5)
C35 C34 P2 113.7(4)
C36 C34 P2 117.0(4)
C35 C34 H34 106.0
C36 C34 H34 106.0
P2 C34 H34 106.0
C34 C35 H35A 109.5
C34 C35 H35B 109.5
H35A C35 H35B 109.5
C34 C35 H35C 109.5
H35A C35 H35C 109.5
H35B C35 H35C 109.5
C34 C36 H36A 109.5
C34 C36 H36B 109.5
H36A C36 H36B 109.5
C34 C36 H36C 109.5
H36A C36 H36C 109.5
H36B C36 H36C 109.5
C39 C37 C38 110.6(4)
C39 C37 P2 114.0(4)
C38 C37 P2 115.5(4)
C39 C37 H37 105.2
C38 C37 H37 105.2
P2 C37 H37 105.2
C37 C38 H38A 109.5
C37 C38 H38B 109.5
H38A C38 H38B 109.5
C37 C38 H38C 109.5
H38A C38 H38C 109.5
H38B C38 H38C 109.5
C37 C39 H39A 109.5
C37 C39 H39B 109.5
H39A C39 H39B 109.5
C37 C39 H39C 109.5
H39A C39 H39C 109.5
H39B C39 H39C 109.5
O9 C40 Os2 177.7(5)
O10 C41 Os2 175.7(5)
F4 C42 F6 108.5(5)
F4 C42 F5 107.9(5)
F6 C42 F5 107.8(5)
F4 C42 S2 111.2(4)
F6 C42 S2 111.6(4)
F5 C42 S2 109.7(4)
N3 C43 C44 119.5(5)
N3 C43 C48 124.8(5)
C44 C43 C48 115.8(5)
C45 C44 C43 121.8(6)
C45 C44 H44 119.1
C43 C44 H44 119.1
C44 C45 C46 118.2(6)
C44 C45 H45 120.9
C46 C45 H45 120.9
C47 C46 C45 118.5(6)
C47 C46 H46 120.7
C45 C46 H46 120.7
N3 C47 C46 123.6(5)
N3 C47 H47 118.2
C46 C47 H47 118.2
C49 C48 C43 128.3(6)
C49 C48 H48 115.9
C43 C48 H48 115.9
C48 C49 C50 129.7(6)
C48 C49 H49 115.1
C50 C49 H49 115.1
C51 C50 C49 126.4(5)
C51 C50 H50 116.8
C49 C50 H50 116.8
C50 C51 Os3 129.4(4)
C50 C51 H51 115.3
Os3 C51 H51 115.3
C53 C52 C54A 106.8(6)
C53 C52 C54B 127.8(9)
C54A C52 C54B 73.3(9)
C53 C52 P3 114.9(4)
C54A C52 P3 117.6(6)
C54B C52 P3 109.6(8)
C52 C53 H53A 109.5
C52 C53 H53B 109.5
H53A C53 H53B 109.5
C52 C53 H53C 109.5
H53A C53 H53C 109.5
H53B C53 H53C 109.5
C56 C55 C57 111.5(5)
C56 C55 P3 115.7(4)
C57 C55 P3 112.9(5)
C56 C55 H55 105.2
C57 C55 H55 105.2
P3 C55 H55 105.2
C55 C56 H56A 109.5
C55 C56 H56B 109.5
H56A C56 H56B 109.5
C55 C56 H56C 109.5
H56A C56 H56C 109.5
H56B C56 H56C 109.5
C55 C57 H57A 109.5
C55 C57 H57B 109.5
H57A C57 H57B 109.5
C55 C57 H57C 109.5
H57A C57 H57C 109.5
H57B C57 H57C 109.5
C59 C58A C60A 107.0(7)
C59 C58A P3 115.3(6)
C60A C58A P3 107.4(6)
C60B C58B C59 88.2(11)
C60B C58B P3 108.4(11)
C59 C58B P3 112.1(7)
C58A C59 C58B 21.3(7)
O14 C61 Os3 176.1(5)
O15 C62 Os3 175.6(5)
F7 C63 F9 108.1(7)
F7 C63 F8 108.5(6)
F9 C63 F8 109.0(6)
F7 C63 S3 111.8(5)
F9 C63 S3 109.7(5)
F8 C63 S3 109.6(6)
N4 C64 C65 120.9(5)
N4 C64 C69 123.7(5)
C65 C64 C69 115.4(5)
C66 C65 C64 121.3(5)
C66 C65 H65 119.3
C64 C65 H65 119.3
C65 C66 C67 117.9(5)
C65 C66 H66 121.0
C67 C66 H66 121.0
C68 C67 C66 118.4(5)
C68 C67 H67 120.8
C66 C67 H67 120.8
N4 C68 C67 124.5(5)
N4 C68 H68 117.8
C67 C68 H68 117.8
C70 C69 C64 128.5(5)
C70 C69 H69 115.7
C64 C69 H69 115.7
C69 C70 C71 129.3(5)
C69 C70 H70 115.3
C71 C70 H70 115.3
C72 C71 C70 126.5(5)
C72 C71 H71 116.8
C70 C71 H71 116.8
C71 C72 Os4 128.9(4)
C71 C72 H72 115.6
Os4 C72 H72 115.6
C75 C73 C74 111.7(5)
C75 C73 P4 109.9(4)
C74 C73 P4 113.7(4)
C75 C73 H73 107.1
C74 C73 H73 107.1
P4 C73 H73 107.1
C73 C74 H74A 109.5
C73 C74 H74B 109.5
H74A C74 H74B 109.5
C73 C74 H74C 109.5
H74A C74 H74C 109.5
H74B C74 H74C 109.5
C73 C75 H75A 109.5
C73 C75 H75B 109.5
H75A C75 H75B 109.5
C73 C75 H75C 109.5
H75A C75 H75C 109.5
H75B C75 H75C 109.5
C77 C76 C78 108.0(5)
C77 C76 P4 115.3(4)
C78 C76 P4 114.9(4)
C77 C76 H76 106.0
C78 C76 H76 106.0
P4 C76 H76 106.0
C76 C77 H77A 109.5
C76 C77 H77B 109.5
H77A C77 H77B 109.5
C76 C77 H77C 109.5
H77A C77 H77C 109.5
H77B C77 H77C 109.5
C76 C78 H78A 109.5
C76 C78 H78B 109.5
H78A C78 H78B 109.5
C76 C78 H78C 109.5
H78A C78 H78C 109.5
H78B C78 H78C 109.5
C80 C79 C81 109.9(4)
C80 C79 P4 115.9(4)
C81 C79 P4 112.0(4)
C80 C79 H79 106.1
C81 C79 H79 106.1
P4 C79 H79 106.1
C79 C80 H80A 109.5
C79 C80 H80B 109.5
H80A C80 H80B 109.5
C79 C80 H80C 109.5
H80A C80 H80C 109.5
H80B C80 H80C 109.5
C79 C81 H81A 109.5
C79 C81 H81B 109.5
H81A C81 H81B 109.5
C79 C81 H81C 109.5
H81A C81 H81C 109.5
H81B C81 H81C 109.5
O19 C82 Os4 176.3(5)
O20 C83 Os4 178.1(5)
F11 C84 F12 110.1(6)
F11 C84 F10 107.7(6)
F12 C84 F10 106.0(6)
F11 C84 S4 112.3(5)
F12 C84 S4 109.7(5)
F10 C84 S4 110.9(5)

loop_
_geom_bond_atom_site_label_1
_geom_bond_atom_site_label_2
_geom_bond_distance
Os1 C20 1.852(5)
Os1 C19 1.871(5)
Os1 C9 2.085(5)
Os1 O1 2.171(3)
Os1 N1 2.175(4)
Os1 P1 2.5097(13)
Os2 C41 1.846(6)
Os2 C40 1.873(6)
Os2 C30 2.098(5)
Os2 N2 2.168(4)
Os2 O6 2.180(4)
Os2 P2 2.5022(14)
Os3 C62 1.854(6)
Os3 C61 1.875(6)
Os3 C51 2.088(5)
Os3 O11 2.173(4)
Os3 N3 2.182(5)
Os3 P3 2.4950(14)
Os4 C83 1.851(5)
Os4 C82 1.875(6)
Os4 C72 2.087(5)
Os4 N4 2.177(4)
Os4 O16 2.179(4)
Os4 P4 2.4936(14)
S1 O2 1.426(4)
S1 O3 1.430(4)
S1 O1 1.471(3)
S1 C21 1.817(6)
S2 O7 1.426(4)
S2 O8 1.432(4)
S2 O6 1.483(4)
S2 C42 1.822(6)
S3 O12 1.417(4)
S3 O13 1.429(4)
S3 O11 1.459(4)
S3 C63 1.827(7)
S4 O18 1.415(4)
S4 O17 1.428(4)
S4 O16 1.482(4)
S4 C84 1.799(7)
P1 C13 1.848(5)
P1 C16 1.850(5)
P1 C10 1.863(5)
P2 C31 1.847(5)
P2 C37 1.849(5)
P2 C34 1.859(6)
P3 C52 1.849(6)
P3 C55 1.849(6)
P3 C58A 1.870(7)
P3 C58B 1.879(9)
P4 C73 1.844(6)
P4 C79 1.851(5)
P4 C76 1.883(6)
F1 C21 1.329(6)
F2 C21 1.329(6)
F3 C21 1.335(6)
F4 C42 1.321(7)
F5 C42 1.333(6)
F6 C42 1.332(7)
F7 C63 1.313(8)
F8 C63 1.340(9)
F9 C63 1.336(8)
F10 C84 1.356(8)
F11 C84 1.326(8)
F12 C84 1.339(8)
O4 C19 1.148(6)
O5 C20 1.150(6)
O9 C40 1.142(6)
O10 C41 1.150(6)
O14 C61 1.139(6)
O15 C62 1.146(7)
O19 C82 1.143(6)
O20 C83 1.142(6)
N1 C5 1.352(6)
N1 C1 1.364(6)
N2 C22 1.353(6)
N2 C26 1.360(7)
N3 C43 1.351(7)
N3 C47 1.359(7)
N4 C68 1.348(7)
N4 C64 1.363(7)
C1 C2 1.403(7)
C1 C6 1.459(7)
C2 C3 1.360(8)
C2 H2 0.9500
C3 C4 1.392(8)
C3 H3 0.9500
C4 C5 1.378(7)
C4 H4 0.9500
C5 H5 0.9500
C6 C7 1.331(7)
C6 H6 0.9500
C7 C8 1.453(7)
C7 H7 0.9500
C8 C9 1.334(7)
C8 H8 0.9500
C9 H9 0.9500
C10 C11 1.537(7)
C10 C12 1.550(7)
C10 H10 1.0000
C11 H11A 0.9800
C11 H11B 0.9800
C11 H11C 0.9800
C12 H12A 0.9800
C12 H12B 0.9800
C12 H12C 0.9800
C13 C14 1.527(8)
C13 C15 1.553(7)
C13 H13 1.0000
C14 H14A 0.9800
C14 H14B 0.9800
C14 H14C 0.9800
C15 H15A 0.9800
C15 H15B 0.9800
C15 H15C 0.9800
C16 C17 1.526(7)
C16 C18 1.530(7)
C16 H16 1.0000
C17 H17A 0.9800
C17 H17B 0.9800
C17 H17C 0.9800
C18 H18A 0.9800
C18 H18B 0.9800
C18 H18C 0.9800
C22 C23 1.398(7)
C22 C27 1.471(7)
C23 C24 1.361(8)
C23 H23 0.9500
C24 C25 1.386(8)
C24 H24 0.9500
C25 C26 1.381(7)
C25 H25 0.9500
C26 H26 0.9500
C27 C28 1.331(8)
C27 H27 0.9500
C28 C29 1.447(8)
C28 H28 0.9500
C29 C30 1.346(7)
C29 H29 0.9500
C30 H30 0.9500
C31 C32 1.530(7)
C31 C33 1.531(8)
C31 H31 1.0000
C32 H32A 0.9800
C32 H32B 0.9800
C32 H32C 0.9800
C33 H33A 0.9800
C33 H33B 0.9800
C33 H33C 0.9800
C34 C35 1.540(8)
C34 C36 1.543(8)
C34 H34 1.0000
C35 H35A 0.9800
C35 H35B 0.9800
C35 H35C 0.9800
C36 H36A 0.9800
C36 H36B 0.9800
C36 H36C 0.9800
C37 C39 1.532(7)
C37 C38 1.535(7)
C37 H37 1.0000
C38 H38A 0.9800
C38 H38B 0.9800
C38 H38C 0.9800
C39 H39A 0.9800
C39 H39B 0.9800
C39 H39C 0.9800
C43 C44 1.403(8)
C43 C48 1.460(8)
C44 C45 1.366(9)
C44 H44 0.9500
C45 C46 1.384(9)
C45 H45 0.9500
C46 C47 1.374(8)
C46 H46 0.9500
C47 H47 0.9500
C48 C49 1.330(8)
C48 H48 0.9500
C49 C50 1.433(8)
C49 H49 0.9500
C50 C51 1.337(7)
C50 H50 0.9500
C51 H51 0.9500
C52 C53 1.503(10)
C52 C54A 1.507(8)
C52 C54B 1.545(9)
C53 H53A 0.9800
C53 H53B 0.9800
C53 H53C 0.9800
C55 C56 1.516(8)
C55 C57 1.541(10)
C55 H55 1.0000
C56 H56A 0.9800
C56 H56B 0.9800
C56 H56C 0.9800
C57 H57A 0.9800
C57 H57B 0.9800
C57 H57C 0.9800
C58A C59 1.542(8)
C58A C60A 1.561(8)
C58B C60B 1.543(10)
C58B C59 1.596(9)
C64 C65 1.391(7)
C64 C69 1.459(7)
C65 C66 1.375(8)
C65 H65 0.9500
C66 C67 1.384(8)
C66 H66 0.9500
C67 C68 1.383(7)
C67 H67 0.9500
C68 H68 0.9500
C69 C70 1.348(8)
C69 H69 0.9500
C70 C71 1.440(8)
C70 H70 0.9500
C71 C72 1.335(8)
C71 H71 0.9500
C72 H72 0.9500
C73 C75 1.536(8)
C73 C74 1.542(8)
C73 H73 1.0000
C74 H74A 0.9800
C74 H74B 0.9800
C74 H74C 0.9800
C75 H75A 0.9800
C75 H75B 0.9800
C75 H75C 0.9800
C76 C77 1.529(8)
C76 C78 1.533(8)
C76 H76 1.0000
C77 H77A 0.9800
C77 H77B 0.9800
C77 H77C 0.9800
C78 H78A 0.9800
C78 H78B 0.9800
C78 H78C 0.9800
C79 C80 1.519(7)
C79 C81 1.525(7)
C79 H79 1.0000
C80 H80A 0.9800
C80 H80B 0.9800
C80 H80C 0.9800
C81 H81A 0.9800
C81 H81B 0.9800
C81 H81C 0.9800
